data_4121969
loop_
_publ_author_name
'Fukazawa, Aiko'
'Oshima, Hiroya'
'Shimizu, Soji'
'Kobayashi, Nagao'
'Yamaguchi, Shigehiro'

_publ_section_title
;
 Dearomatization-induced transannular cyclization: synthesis of
 electron-accepting thiophene-s,s-dioxide-fused biphenylene.
;
_journal_issue 24
_journal_name_full 'Journal of the American Chemical Society'
_journal_page_first 8738
_journal_page_last 8745
_journal_paper_doi 10.1021/ja503499n
_journal_volume 136
_journal_year 2014
_chemical_formula_sum 'C44 H64 O8 S4 Si4'
_chemical_formula_weight 961.55
_chemical_name_common cmpd3
_chemical_name_systematic
; 
 ? 
;
_space_group_IT_number 14
_symmetry_cell_setting monoclinic
_symmetry_space_group_name_Hall '-P 2yab'
_symmetry_space_group_name_H-M 'P 1 21/a 1'
_atom_sites_solution_hydrogens geom
_atom_sites_solution_primary direct
_atom_sites_solution_secondary difmap
_audit_creation_method SHELXL-97
_cell_angle_alpha 90.00
_cell_angle_beta 93.306(5)
_cell_angle_gamma 90.00
_cell_formula_units_Z 2
_cell_length_a 13.746(5)
_cell_length_b 12.472(4)
_cell_length_c 14.807(5)
_cell_measurement_reflns_used 4889
_cell_measurement_temperature 123(2)
_cell_measurement_theta_max 31.5050
_cell_measurement_theta_min 1.3777
_cell_volume 2534.3(15)
_computing_structure_refinement 'SHELXL-97 (Sheldrick, 1997)'
_computing_structure_solution 'SHELXS-97 (Sheldrick, 1990)'
_diffrn_ambient_temperature 123(2)
_diffrn_measured_fraction_theta_full 0.987
_diffrn_measured_fraction_theta_max 0.987
_diffrn_measurement_device_type
;
Saturn70 CCD (4x4 bin mode) with MicroMax-007
;
_diffrn_radiation_monochromator graphite
_diffrn_radiation_source 'fine-focus sealed tube'
_diffrn_radiation_type MoK\a
_diffrn_radiation_wavelength 0.71070
_diffrn_reflns_av_R_equivalents 0.0934
_diffrn_reflns_av_sigmaI/netI 0.0946
_diffrn_reflns_limit_h_max 16
_diffrn_reflns_limit_h_min -14
_diffrn_reflns_limit_k_max 14
_diffrn_reflns_limit_k_min -14
_diffrn_reflns_limit_l_max 14
_diffrn_reflns_limit_l_min -17
_diffrn_reflns_number 16767
_diffrn_reflns_theta_full 25.00
_diffrn_reflns_theta_max 25.00
_diffrn_reflns_theta_min 1.38
_exptl_absorpt_coefficient_mu 0.329
_exptl_absorpt_correction_T_max 0.9934
_exptl_absorpt_correction_T_min 0.9370
_exptl_absorpt_process_details 'Jacobsen, R. (1998)  Private communication'
_exptl_crystal_colour orange
_exptl_crystal_density_diffrn 1.260
_exptl_crystal_density_method 'not measured'
_exptl_crystal_description block
_exptl_crystal_F_000 1024
_exptl_crystal_size_max 0.20
_exptl_crystal_size_mid 0.10
_exptl_crystal_size_min 0.02
_refine_diff_density_max 0.846
_refine_diff_density_min -0.679
_refine_diff_density_rms 0.203
_refine_ls_extinction_method none
_refine_ls_goodness_of_fit_ref 1.178
_refine_ls_hydrogen_treatment none
_refine_ls_matrix_type full
_refine_ls_number_parameters 289
_refine_ls_number_reflns 4404
_refine_ls_number_restraints 0
_refine_ls_restrained_S_all 1.178
_refine_ls_R_factor_all 0.1297
_refine_ls_R_factor_gt 0.0872
_refine_ls_shift/su_max 0.000
_refine_ls_shift/su_mean 0.000
_refine_ls_structure_factor_coef Fsqd
_refine_ls_weighting_details 'calc w=1/[\s^2^(Fo^2^)+(0.1471P)^2^+0.0000P] where P=(Fo^2^+2Fc^2^)/3'
_refine_ls_weighting_scheme calc
_refine_ls_wR_factor_gt 0.2207
_refine_ls_wR_factor_ref 0.2736
_reflns_number_gt 3210
_reflns_number_total 4404
_reflns_threshold_expression >2sigma(I)
_cod_data_source_file ja503499n_si_002.cif
_cod_data_source_block cd-ox
_cod_depositor_comments 'Adding full bibliography for 4121966--4121969.cif.'
_cod_original_cell_volume 2534.2(15)
_cod_original_sg_symbol_H-M P21/a
_cod_database_code 4121969

loop_
_symmetry_equiv_pos_as_xyz
'x, y, z'
'-x+1/2, y+1/2, -z'
'-x, -y, -z'
'x-1/2, -y-1/2, z'

loop_
_atom_site_label
_atom_site_type_symbol
_atom_site_fract_x
_atom_site_fract_y
_atom_site_fract_z
_atom_site_U_iso_or_equiv
_atom_site_adp_type
_atom_site_occupancy
_atom_site_symmetry_multiplicity
_atom_site_calc_flag
_atom_site_refinement_flags
C1 C 0.1674(4) 0.0419(4) 0.5309(4) 0.0175(12) Uani 1 1 d .
C2 C 0.2089(4) 0.1044(4) 0.4627(4) 0.0187(12) Uani 1 1 d .
C3 C 0.3096(4) 0.1337(5) 0.4882(5) 0.0225(14) Uani 1 1 d .
H1 H 0.336(5) 0.176(6) 0.451(5) 0.033(19) Uiso 1 1 d .
C4 C 0.3474(4) 0.0951(4) 0.5685(4) 0.0210(13) Uani 1 1 d .
S1 S 0.25879(10) 0.01454(12) 0.61705(10) 0.0212(4) Uani 1 1 d .
O1 O 0.2334(3) 0.0583(4) 0.7019(3) 0.0302(11) Uani 1 1 d .
O2 O 0.2849(3) -0.0966(4) 0.6138(3) 0.0343(11) Uani 1 1 d .
C5 C 0.0527(4) 0.1020(5) 0.3760(4) 0.0192(12) Uani 1 1 d .
C6 C 0.1529(4) 0.1320(5) 0.3851(4) 0.0211(13) Uani 1 1 d .
C7 C 0.1830(4) 0.1911(4) 0.3052(4) 0.0177(12) Uani 1 1 d .
H2 H 0.250(5) 0.213(5) 0.302(4) 0.029(17) Uiso 1 1 d .
C8 C 0.1140(4) 0.2066(5) 0.2384(4) 0.0195(13) Uani 1 1 d .
S2 S 0.00133(10) 0.15235(12) 0.27097(10) 0.0204(4) Uani 1 1 d .
O3 O -0.0670(3) 0.2367(3) 0.2893(3) 0.0254(10) Uani 1 1 d .
O4 O -0.0307(3) 0.0671(3) 0.2121(3) 0.0276(10) Uani 1 1 d .
C9 C 0.0731(4) 0.0121(5) 0.5215(4) 0.0203(13) Uani 1 1 d .
C10 C 0.0124(4) 0.0437(5) 0.4418(4) 0.0200(13) Uani 1 1 d .
Si1 Si 0.46790(12) 0.12782(14) 0.63136(11) 0.0223(5) Uani 1 1 d .
C11 C 0.5504(4) 0.1724(6) 0.5424(5) 0.0343(16) Uani 1 1 d .
H3 H 0.5242 0.2378 0.5134 0.051 Uiso 1 1 calc R
H4 H 0.5547 0.1158 0.4969 0.051 Uiso 1 1 calc R
H5 H 0.6154 0.1870 0.5703 0.051 Uiso 1 1 calc R
C12 C 0.5161(5) 0.0045(6) 0.6885(5) 0.0395(18) Uani 1 1 d .
H6 H 0.5775 0.0211 0.7225 0.059 Uiso 1 1 calc R
H7 H 0.5275 -0.0504 0.6430 0.059 Uiso 1 1 calc R
H8 H 0.4687 -0.0221 0.7300 0.059 Uiso 1 1 calc R
C13 C 0.4485(5) 0.2377(5) 0.7162(4) 0.0294(15) Uani 1 1 d .
C14 C 0.3712(5) 0.3187(6) 0.6784(6) 0.046(2) Uani 1 1 d .
H9 H 0.3062 0.2868 0.6803 0.069 Uiso 1 1 calc R
H10 H 0.3841 0.3366 0.6158 0.069 Uiso 1 1 calc R
H11 H 0.3744 0.3839 0.7153 0.069 Uiso 1 1 calc R
C15 C 0.4162(6) 0.1940(7) 0.8056(5) 0.050(2) Uani 1 1 d .
H12 H 0.4076 0.2535 0.8476 0.074 Uiso 1 1 calc R
H13 H 0.4659 0.1447 0.8315 0.074 Uiso 1 1 calc R
H14 H 0.3544 0.1556 0.7953 0.074 Uiso 1 1 calc R
C16 C 0.5457(5) 0.2968(7) 0.7345(5) 0.048(2) Uani 1 1 d .
H15 H 0.5392 0.3487 0.7835 0.071 Uiso 1 1 calc R
H16 H 0.5629 0.3346 0.6796 0.071 Uiso 1 1 calc R
H17 H 0.5968 0.2449 0.7521 0.071 Uiso 1 1 calc R
Si2 Si 0.13272(12) 0.26086(15) 0.12082(11) 0.0249(5) Uani 1 1 d .
C17 C 0.2235(5) 0.3701(6) 0.1346(5) 0.0376(17) Uani 1 1 d .
H18 H 0.2353 0.4007 0.0752 0.056 Uiso 1 1 calc R
H19 H 0.2846 0.3414 0.1621 0.056 Uiso 1 1 calc R
H20 H 0.1987 0.4260 0.1737 0.056 Uiso 1 1 calc R
C18 C 0.0149(5) 0.3119(7) 0.0724(5) 0.050(2) Uani 1 1 d .
H21 H -0.0029 0.3769 0.1047 0.076 Uiso 1 1 calc R
H22 H -0.0355 0.2572 0.0785 0.076 Uiso 1 1 calc R
H23 H 0.0205 0.3286 0.0082 0.076 Uiso 1 1 calc R
C19 C 0.1821(5) 0.1484(6) 0.0519(5) 0.0408(19) Uani 1 1 d .
C20 C 0.2272(6) 0.1976(9) -0.0328(5) 0.063(3) Uani 1 1 d .
H24 H 0.2816 0.2446 -0.0135 0.095 Uiso 1 1 calc R
H25 H 0.1774 0.2393 -0.0675 0.095 Uiso 1 1 calc R
H26 H 0.2509 0.1399 -0.0707 0.095 Uiso 1 1 calc R
C21 C 0.2608(6) 0.0845(7) 0.1049(6) 0.055(2) Uani 1 1 d .
H27 H 0.2320 0.0472 0.1551 0.083 Uiso 1 1 calc R
H28 H 0.3119 0.1333 0.1288 0.083 Uiso 1 1 calc R
H29 H 0.2891 0.0318 0.0648 0.083 Uiso 1 1 calc R
C22 C 0.0998(6) 0.0709(8) 0.0186(6) 0.065(3) Uani 1 1 d .
H30 H 0.1248 0.0206 -0.0253 0.098 Uiso 1 1 calc R
H31 H 0.0458 0.1121 -0.0102 0.098 Uiso 1 1 calc R
H32 H 0.0766 0.0309 0.0701 0.098 Uiso 1 1 calc R

loop_
_atom_site_aniso_label
_atom_site_aniso_U_11
_atom_site_aniso_U_22
_atom_site_aniso_U_33
_atom_site_aniso_U_23
_atom_site_aniso_U_13
_atom_site_aniso_U_12
C1 0.015(3) 0.016(3) 0.022(3) -0.002(2) -0.001(2) 0.004(2)
C2 0.023(3) 0.013(3) 0.020(3) 0.002(2) 0.002(3) -0.003(2)
C3 0.014(3) 0.022(3) 0.032(4) 0.003(3) 0.006(3) 0.001(2)
C4 0.018(3) 0.013(3) 0.032(4) -0.001(2) 0.009(3) -0.003(2)
S1 0.0148(8) 0.0238(8) 0.0252(8) 0.0062(6) 0.0021(6) -0.0024(6)
O1 0.024(2) 0.046(3) 0.021(2) 0.003(2) 0.0073(18) -0.0014(19)
O2 0.031(2) 0.022(2) 0.050(3) 0.010(2) 0.004(2) 0.0037(19)
C5 0.024(3) 0.017(3) 0.016(3) 0.003(2) 0.003(2) 0.002(2)
C6 0.023(3) 0.019(3) 0.022(3) 0.000(2) 0.007(3) -0.004(2)
C7 0.020(3) 0.017(3) 0.017(3) 0.001(2) 0.008(3) 0.000(2)
C8 0.023(3) 0.017(3) 0.020(3) 0.003(2) 0.011(3) -0.006(2)
S2 0.0172(8) 0.0224(8) 0.0218(8) 0.0022(6) 0.0039(6) -0.0037(6)
O3 0.020(2) 0.025(2) 0.031(2) 0.0050(19) 0.0050(18) 0.0037(17)
O4 0.026(2) 0.030(3) 0.027(2) -0.0041(19) 0.0012(19) -0.0086(18)
C9 0.017(3) 0.023(3) 0.020(3) -0.005(2) -0.003(2) -0.001(2)
C10 0.019(3) 0.017(3) 0.024(3) -0.007(2) 0.004(3) 0.002(2)
Si1 0.0187(9) 0.0246(9) 0.0237(10) 0.0028(7) 0.0013(7) -0.0031(6)
C11 0.017(3) 0.048(5) 0.037(4) -0.004(3) -0.003(3) -0.006(3)
C12 0.032(4) 0.043(4) 0.040(4) 0.006(3) -0.023(3) -0.005(3)
C13 0.034(4) 0.028(4) 0.026(3) 0.004(3) 0.005(3) -0.013(3)
C14 0.052(5) 0.024(4) 0.062(5) -0.004(4) 0.012(4) -0.006(3)
C15 0.069(5) 0.057(5) 0.024(4) -0.009(4) 0.013(4) -0.026(4)
C16 0.043(4) 0.055(5) 0.046(5) -0.010(4) 0.009(4) -0.021(4)
Si2 0.0222(10) 0.0342(10) 0.0185(9) 0.0024(7) 0.0032(7) -0.0055(7)
C17 0.047(4) 0.038(4) 0.030(4) 0.007(3) 0.010(3) -0.004(3)
C18 0.034(4) 0.075(6) 0.042(5) 0.019(4) 0.001(4) 0.006(4)
C19 0.036(4) 0.058(5) 0.030(4) -0.023(4) 0.016(3) -0.009(3)
C20 0.062(6) 0.101(8) 0.029(4) -0.015(5) 0.022(4) -0.033(5)
C21 0.054(5) 0.052(5) 0.062(6) -0.013(4) 0.020(4) 0.015(4)
C22 0.051(5) 0.083(7) 0.065(6) -0.048(5) 0.025(5) -0.023(5)

loop_
_atom_type_symbol
_atom_type_description
_atom_type_scat_dispersion_real
_atom_type_scat_dispersion_imag
_atom_type_scat_source
C C 0.0033 0.0016 'International Tables Vol C Tables 4.2.6.8 and 6.1.1.4'
H H 0.0000 0.0000 'International Tables Vol C Tables 4.2.6.8 and 6.1.1.4'
O O 0.0106 0.0060 'International Tables Vol C Tables 4.2.6.8 and 6.1.1.4'
Si Si 0.0817 0.0704 'International Tables Vol C Tables 4.2.6.8 and 6.1.1.4'
S S 0.1246 0.1234 'International Tables Vol C Tables 4.2.6.8 and 6.1.1.4'

loop_
_geom_angle_atom_site_label_1
_geom_angle_atom_site_label_2
_geom_angle_atom_site_label_3
_geom_angle
_geom_angle_site_symmetry_3
C9 C1 C2 120.1(5) .
C9 C1 S1 131.3(5) .
C2 C1 S1 108.6(4) .
C6 C2 C1 119.8(5) .
C6 C2 C3 128.7(5) .
C1 C2 C3 111.5(5) .
C4 C3 C2 116.6(5) .
C3 C4 S1 108.6(4) .
C3 C4 Si1 129.3(4) .
S1 C4 Si1 121.8(3) .
O1 S1 O2 118.2(3) .
O1 S1 C4 110.5(3) .
O2 S1 C4 110.9(3) .
O1 S1 C1 111.1(3) .
O2 S1 C1 109.3(3) .
C4 S1 C1 94.3(3) .
C10 C5 C6 120.3(5) .
C10 C5 S2 131.0(4) .
C6 C5 S2 108.7(4) .
C2 C6 C5 120.0(5) .
C2 C6 C7 128.3(5) .
C5 C6 C7 111.7(5) .
C8 C7 C6 116.4(5) .
C7 C8 S2 109.4(4) .
C7 C8 Si2 126.8(4) .
S2 C8 Si2 123.3(3) .
O4 S2 O3 118.4(3) .
O4 S2 C8 111.1(3) .
O3 S2 C8 111.0(3) .
O4 S2 C5 111.3(3) .
O3 S2 C5 108.7(3) .
C8 S2 C5 93.6(3) .
C1 C9 C10 120.7(5) .
C1 C9 C10 149.6(6) 3_556
C10 C9 C10 89.7(5) 3_556
C5 C10 C9 119.1(5) .
C5 C10 C9 150.5(6) 3_556
C9 C10 C9 90.3(5) 3_556
C12 Si1 C11 110.6(3) .
C12 Si1 C13 111.0(3) .
C11 Si1 C13 111.5(3) .
C12 Si1 C4 108.9(3) .
C11 Si1 C4 105.4(3) .
C13 Si1 C4 109.2(3) .
C15 C13 C16 108.2(6) .
C15 C13 C14 108.6(6) .
C16 C13 C14 108.8(6) .
C15 C13 Si1 112.2(5) .
C16 C13 Si1 108.2(5) .
C14 C13 Si1 110.7(5) .
C18 Si2 C17 111.1(4) .
C18 Si2 C19 112.4(4) .
C17 Si2 C19 110.2(3) .
C18 Si2 C8 108.5(3) .
C17 Si2 C8 106.7(3) .
C19 Si2 C8 107.6(3) .
C21 C19 C22 108.8(8) .
C21 C19 C20 108.5(7) .
C22 C19 C20 107.9(6) .
C21 C19 Si2 112.2(5) .
C22 C19 Si2 111.0(5) .
C20 C19 Si2 108.4(6) .

loop_
_geom_bond_atom_site_label_1
_geom_bond_atom_site_label_2
_geom_bond_distance
_geom_bond_site_symmetry_2
C1 C9 1.347(8) .
C1 C2 1.422(8) .
C1 S1 1.771(6) .
C2 C6 1.389(8) .
C2 C3 1.459(8) .
C3 C4 1.359(9) .
C4 S1 1.764(6) .
C4 Si1 1.896(6) .
S1 O1 1.431(4) .
S1 O2 1.433(5) .
C5 C10 1.359(8) .
C5 C6 1.426(8) .
C5 S2 1.785(6) .
C6 C7 1.472(8) .
C7 C8 1.344(8) .
C8 S2 1.783(5) .
C8 Si2 1.899(6) .
S2 O4 1.428(4) .
S2 O3 1.447(4) .
C9 C10 1.459(8) .
C9 C10 1.496(8) 3_556
C10 C9 1.496(8) 3_556
Si1 C12 1.858(7) .
Si1 C11 1.871(7) .
Si1 C13 1.888(7) .
C13 C15 1.522(9) .
C13 C16 1.536(9) .
C13 C14 1.547(10) .
Si2 C18 1.846(7) .
Si2 C17 1.850(7) .
Si2 C19 1.884(7) .
C19 C21 1.523(11) .
C19 C22 1.547(10) .
C19 C20 1.557(10) .

loop_
_geom_torsion_atom_site_label_1
_geom_torsion_atom_site_label_2
_geom_torsion_atom_site_label_3
_geom_torsion_atom_site_label_4
_geom_torsion
_geom_torsion_site_symmetry_1
_geom_torsion_site_symmetry_4
C9 C1 C2 C6 -1.8(8) . .
S1 C1 C2 C6 176.8(5) . .
C9 C1 C2 C3 176.5(5) . .
S1 C1 C2 C3 -4.9(6) . .
C6 C2 C3 C4 -179.7(6) . .
C1 C2 C3 C4 2.2(8) . .
C2 C3 C4 S1 1.7(7) . .
C2 C3 C4 Si1 -171.9(4) . .
C3 C4 S1 O1 -118.3(4) . .
Si1 C4 S1 O1 55.9(4) . .
C3 C4 S1 O2 108.6(5) . .
Si1 C4 S1 O2 -77.1(4) . .
C3 C4 S1 C1 -3.9(5) . .
Si1 C4 S1 C1 170.3(4) . .
C9 C1 S1 O1 -62.6(6) . .
C2 C1 S1 O1 119.0(4) . .
C9 C1 S1 O2 69.6(6) . .
C2 C1 S1 O2 -108.8(4) . .
C9 C1 S1 C4 -176.5(6) . .
C2 C1 S1 C4 5.1(4) . .
C1 C2 C6 C5 3.0(9) . .
C3 C2 C6 C5 -175.0(6) . .
C1 C2 C6 C7 -176.8(5) . .
C3 C2 C6 C7 5.2(10) . .
C10 C5 C6 C2 -2.0(9) . .
S2 C5 C6 C2 178.4(5) . .
C10 C5 C6 C7 177.9(5) . .
S2 C5 C6 C7 -1.7(6) . .
C2 C6 C7 C8 179.5(6) . .
C5 C6 C7 C8 -0.3(7) . .
C6 C7 C8 S2 2.2(7) . .
C6 C7 C8 Si2 -170.4(4) . .
C7 C8 S2 O4 -117.2(4) . .
Si2 C8 S2 O4 55.8(4) . .
C7 C8 S2 O3 108.9(4) . .
Si2 C8 S2 O3 -78.2(4) . .
C7 C8 S2 C5 -2.7(5) . .
Si2 C8 S2 C5 170.2(4) . .
C10 C5 S2 O4 -62.7(6) . .
C6 C5 S2 O4 116.9(4) . .
C10 C5 S2 O3 69.4(6) . .
C6 C5 S2 O3 -111.1(4) . .
C10 C5 S2 C8 -177.0(6) . .
C6 C5 S2 C8 2.5(4) . .
C2 C1 C9 C10 -0.3(8) . .
S1 C1 C9 C10 -178.6(4) . .
C2 C1 C9 C10 -178.4(8) . 3_556
S1 C1 C9 C10 3.4(14) . 3_556
C6 C5 C10 C9 -0.2(8) . .
S2 C5 C10 C9 179.3(4) . .
C6 C5 C10 C9 -179.5(9) . 3_556
S2 C5 C10 C9 0.0(14) . 3_556
C1 C9 C10 C5 1.3(8) . .
C10 C9 C10 C5 -179.6(7) 3_556 .
C1 C9 C10 C9 -179.0(7) . 3_556
C10 C9 C10 C9 0.0 3_556 3_556
C3 C4 Si1 C12 -144.3(6) . .
S1 C4 Si1 C12 42.7(5) . .
C3 C4 Si1 C11 -25.7(7) . .
S1 C4 Si1 C11 161.4(4) . .
C3 C4 Si1 C13 94.3(6) . .
S1 C4 Si1 C13 -78.6(4) . .
C12 Si1 C13 C15 -34.3(6) . .
C11 Si1 C13 C15 -158.1(5) . .
C4 Si1 C13 C15 85.7(5) . .
C12 Si1 C13 C16 84.9(5) . .
C11 Si1 C13 C16 -38.9(6) . .
C4 Si1 C13 C16 -155.0(5) . .
C12 Si1 C13 C14 -155.9(5) . .
C11 Si1 C13 C14 80.3(5) . .
C4 Si1 C13 C14 -35.8(5) . .
C7 C8 Si2 C18 -159.5(6) . .
S2 C8 Si2 C18 28.8(5) . .
C7 C8 Si2 C17 -39.8(6) . .
S2 C8 Si2 C17 148.5(4) . .
C7 C8 Si2 C19 78.6(6) . .
S2 C8 Si2 C19 -93.1(4) . .
C18 Si2 C19 C21 -162.6(6) . .
C17 Si2 C19 C21 72.8(6) . .
C8 Si2 C19 C21 -43.2(6) . .
C18 Si2 C19 C22 -40.7(7) . .
C17 Si2 C19 C22 -165.2(6) . .
C8 Si2 C19 C22 78.8(7) . .
C18 Si2 C19 C20 77.6(6) . .
C17 Si2 C19 C20 -47.0(6) . .
C8 Si2 C19 C20 -163.0(5) . .
